data_1526450
loop_
_publ_author_name
'Sangaletti, L.'
'Depero, L.E.'
'Allieri, B.'
'Nunziante, P.'
'Traversa, E.'

_publ_section_title
;
 An X-ray study of the trimetallic Lax Sm1-x Fe O3 orthoferrites
;
_journal_name_full 'Journal of the European Ceramic Society'
_journal_page_first 719
_journal_page_last 726
_journal_volume 21
_journal_year 2001
_chemical_formula_sum 'Fe La O3'
_chemical_name_systematic 'La (Fe O3)'
_space_group_IT_number 62
_symmetry_space_group_name_Hall '-P 2c 2ab'
_symmetry_space_group_name_H-M 'P b n m'
_cell_angle_alpha 90
_cell_angle_beta 90
_cell_angle_gamma 90
_cell_formula_units_Z 4
_cell_length_a 5.552
_cell_length_b 5.563
_cell_length_c 7.843
_cell_volume 242.237
_citation_journal_id_ASTM JECSER
_cod_data_source_file Sangaletti_JECSER_2001_1495.cif
_cod_data_source_block Fe1La1O3
_cod_original_cell_volume 242.2372
_cod_original_sg_symbol_Hall '-P 2ac 2n (z,x,y)'
_cod_original_formula_sum 'Fe1 La1 O3'
_cod_database_code 1526450

loop_
_symmetry_equiv_pos_as_xyz
x,y,z
x+1/2,-y+1/2,-z
-x+1/2,y+1/2,-z+1/2
-x,-y,z+1/2
-x,-y,-z
-x-1/2,y-1/2,z
x-1/2,-y-1/2,z-1/2
x,y,-z-1/2

loop_
_atom_site_label
_atom_site_type_symbol
_atom_site_fract_x
_atom_site_fract_y
_atom_site_fract_z
_atom_site_occupancy
_atom_site_U_iso_or_equiv
O1 O-2 0.719 0.302 0.029 1 0.0
Fe1 Fe+3 0 0.5 0 1 0.0
O2 O-2 0.08 0.485 0.25 1 0.0
La1 La+3 0.993 0.0297 0.25 1 0.0
